data_2242940
loop_
_publ_author_name
'Caracelli, Ignez'
'Zukerman-Schpector, Julio'
'Traesel, Henrique J.'
'Olivato, Paulo R.'
'Jotani, Mukesh M.'
'Tiekink, Edward R. T.'

_publ_section_title
;
 2-[(4-Bromophenyl)sulfanyl]-2-methoxy-1-phenylethan-1-one: crystal
 structure, Hirshfeld surface analysis and computational chemistry
;
_journal_coeditor_code HB7825
_journal_issue 6
_journal_name_full 'Acta Crystallographica Section E'
_journal_page_first 816
_journal_page_last 822
_journal_paper_doi 10.1107/S2056989019006765
_journal_volume 75
_journal_year 2019
_chemical_formula_iupac 'C15 H13 Br O2 S'
_chemical_formula_moiety 'C15 H13 Br O2 S'
_chemical_formula_sum 'C15 H13 Br O2 S'
_chemical_formula_weight 337.21
_chemical_name_systematic
;
2-[(4-Bromophenyl)sulfanyl]-2-methoxy-1-phenylethan-1-one
;
_space_group_crystal_system orthorhombic
_space_group_IT_number 29
_space_group_name_Hall 'P 2c -2ac'
_space_group_name_H-M_alt 'P c a 21'
_symmetry_space_group_name_Hall 'P 2c -2ac'
_symmetry_space_group_name_H-M 'P c a 21'
_atom_sites_solution_hydrogens geom
_atom_sites_solution_primary direct
_atom_sites_solution_secondary difmap
_audit_creation_method SHELXL-2014/6
_cell_angle_alpha 90
_cell_angle_beta 90
_cell_angle_gamma 90
_cell_formula_units_Z 4
_cell_length_a 18.0683(13)
_cell_length_b 8.0190(6)
_cell_length_c 9.8513(5)
_cell_measurement_reflns_used 1496
_cell_measurement_temperature 293(2)
_cell_measurement_theta_max 23.50
_cell_measurement_theta_min 2.78
_cell_volume 1427.35(16)
_computing_cell_refinement
;
SAINT (Bruker, 2009)
;
_computing_data_collection
;
APEX2 (Bruker, 2009)
;
_computing_data_reduction
;
SAINT (Bruker, 2009)
;
_computing_molecular_graphics
;
ORTEP-3 for Windows (Farrugia, 2012) and DIAMOND (Brandenburg,
2006)
;
_computing_publication_material
;
<i>MarvinSketch</i> (ChemAxon, 2010) and publCIF (Westrip, 2010)
;
_computing_structure_refinement
;
SHELXL2014 (Sheldrick, 2015)
;
_computing_structure_solution
;
SIR2014 (Burla <i>et al.</i>, 2015)
;
_diffrn_ambient_temperature 293(2)
_diffrn_measured_fraction_theta_full 0.998
_diffrn_measured_fraction_theta_max 0.995
_diffrn_measurement_device_type 'Bruker APEXII CCD'
_diffrn_measurement_method '\f and \w scans'
_diffrn_radiation_type MoK\a
_diffrn_radiation_wavelength 0.71073
_diffrn_reflns_av_R_equivalents 0.0369
_diffrn_reflns_av_unetI/netI 0.0875
_diffrn_reflns_limit_h_max 22
_diffrn_reflns_limit_h_min -22
_diffrn_reflns_limit_k_max 7
_diffrn_reflns_limit_k_min -10
_diffrn_reflns_limit_l_max 12
_diffrn_reflns_limit_l_min -10
_diffrn_reflns_number 6329
_diffrn_reflns_theta_full 25.242
_diffrn_reflns_theta_max 26.383
_diffrn_reflns_theta_min 2.254
_exptl_absorpt_coefficient_mu 3.020
_exptl_absorpt_correction_T_max 0.7452
_exptl_absorpt_correction_T_min 0.5451
_exptl_absorpt_correction_type multi-scan
_exptl_absorpt_process_details
;
(SADABS; Sheldrick, 1996)
;
_exptl_crystal_colour colourless
_exptl_crystal_density_diffrn 1.569
_exptl_crystal_description irregular
_exptl_crystal_F_000 680
_exptl_crystal_size_max 0.467
_exptl_crystal_size_mid 0.203
_exptl_crystal_size_min 0.140
_refine_diff_density_max 0.236
_refine_diff_density_min -0.359
_refine_ls_abs_structure_details
;
Flack <i>x</i> determined using 702 quotients
[(<i>I</i>^+^)-(<i>I</i>^-^)]/[(<i>I</i>^+^)+(<i>I</i>^-^)]
(Parsons <i>et al</i>., 2013)
;
_refine_ls_abs_structure_Flack 0.013(11)
_refine_ls_extinction_method none
_refine_ls_goodness_of_fit_ref 0.902
_refine_ls_hydrogen_treatment constr
_refine_ls_matrix_type full
_refine_ls_number_parameters 173
_refine_ls_number_reflns 2820
_refine_ls_number_restraints 1
_refine_ls_restrained_S_all 0.902
_refine_ls_R_factor_all 0.0728
_refine_ls_R_factor_gt 0.0354
_refine_ls_shift/su_max 0.000
_refine_ls_shift/su_mean 0.000
_refine_ls_structure_factor_coef Fsqd
_refine_ls_weighting_details 'w=1/[\s^2^(Fo^2^)] where P=(Fo^2^+2Fc^2^)/3'
_refine_ls_weighting_scheme calc
_refine_ls_wR_factor_gt 0.0732
_refine_ls_wR_factor_ref 0.0863
_reflns_number_gt 1903
_reflns_number_total 2820
_reflns_threshold_expression 'I > 2\s(I)'
_cod_data_source_file hb7825sup1.cif
_cod_data_source_block I
_cod_database_code 2242940
_shelx_space_group_comment
;
The symmetry employed for this shelxl refinement is uniquely defined
by the following loop, which should always be used as a source of
symmetry information in preference to the above space-group names.
They are only intended as comments.
;
_shelx_estimated_absorpt_t_min 0.333
_shelx_estimated_absorpt_t_max 0.677
_shelxl_version_number 2014/6

loop_
_space_group_symop_operation_xyz
'x, y, z'
'-x, -y, z+1/2'
'-x+1/2, y, z+1/2'
'x+1/2, -y, z'

loop_
_atom_site_type_symbol
_atom_site_label
_atom_site_fract_x
_atom_site_fract_y
_atom_site_fract_z
_atom_site_U_iso_or_equiv
_atom_site_adp_type
_atom_site_calc_flag
_atom_site_occupancy
C C1 0.3809(4) 0.7980(8) 0.2687(6) 0.0481(16) Uani d 1
C C2 0.3282(4) 0.7230(8) 0.3471(6) 0.0547(17) Uani d 1
H H2 0.2844 0.6846 0.3086 0.066 Uiso calc 1
C C3 0.3411(4) 0.7049(8) 0.4862(6) 0.0573(18) Uani d 1
H H3 0.3059 0.6531 0.5406 0.069 Uiso calc 1
C C4 0.4057(3) 0.7634(8) 0.5432(5) 0.0442(14) Uani d 1
C C5 0.4582(4) 0.8394(7) 0.4612(6) 0.0481(15) Uani d 1
H H5 0.5020 0.8793 0.4989 0.058 Uiso calc 1
C C6 0.4456(4) 0.8561(8) 0.3225(5) 0.0470(15) Uani d 1
H H6 0.4808 0.9063 0.2671 0.056 Uiso calc 1
C C7 0.6000(4) 0.6921(10) 0.7438(8) 0.074(2) Uani d 1
H H7A 0.6041 0.6513 0.8351 0.111 Uiso calc 1
H H7C 0.5822 0.8049 0.7453 0.111 Uiso calc 1
H H7B 0.6477 0.6889 0.7009 0.111 Uiso calc 1
C C8 0.4826(3) 0.5677(7) 0.7324(5) 0.0446(14) Uani d 1
H H8 0.4910 0.5417 0.8284 0.053 Uiso calc 1
C C9 0.4446(3) 0.4212(7) 0.6661(5) 0.0417(14) Uani d 1
C C10 0.3832(3) 0.3328(7) 0.7355(6) 0.0424(13) Uani d 1
C C11 0.3535(3) 0.1926(8) 0.6732(7) 0.0547(17) Uani d 1
H H11 0.3720 0.1580 0.5897 0.066 Uiso calc 1
C C12 0.2968(4) 0.1035(8) 0.7336(7) 0.0660(18) Uani d 1
H H12 0.2773 0.0102 0.6904 0.079 Uiso calc 1
C C13 0.2689(4) 0.1533(9) 0.8592(7) 0.067(2) Uani d 1
H H13 0.2308 0.0938 0.9005 0.080 Uiso calc 1
C C14 0.2986(4) 0.2922(9) 0.9210(7) 0.069(2) Uani d 1
H H14 0.2800 0.3273 1.0043 0.083 Uiso calc 1
C C15 0.3551(4) 0.3791(10) 0.8614(7) 0.0613(18) Uani d 1
H H15 0.3751 0.4708 0.9060 0.074 Uiso calc 1
O O1 0.5500(2) 0.5910(6) 0.6703(4) 0.0573(11) Uani d 1
O O2 0.4633(2) 0.3773(6) 0.5525(4) 0.0623(12) Uani d 1
S S1 0.41992(10) 0.7500(2) 0.72103(15) 0.0551(4) Uani d 1
Br Br1 0.36371(4) 0.82410(9) 0.07901(8) 0.0718(3) Uani d 1

loop_
_atom_site_aniso_label
_atom_site_aniso_U_11
_atom_site_aniso_U_22
_atom_site_aniso_U_33
_atom_site_aniso_U_12
_atom_site_aniso_U_13
_atom_site_aniso_U_23
C1 0.060(4) 0.045(4) 0.039(3) 0.011(3) -0.008(3) 0.001(3)
C2 0.046(4) 0.060(5) 0.059(4) 0.001(3) -0.001(3) 0.005(3)
C3 0.062(4) 0.054(5) 0.056(4) -0.002(4) 0.005(3) 0.012(3)
C4 0.050(3) 0.044(4) 0.039(3) 0.007(3) 0.006(3) 0.000(2)
C5 0.048(4) 0.045(4) 0.052(3) 0.001(3) -0.006(3) 0.000(3)
C6 0.048(4) 0.047(4) 0.045(3) 0.005(3) 0.009(3) 0.005(2)
C7 0.073(5) 0.091(6) 0.058(5) -0.028(4) -0.002(4) 0.001(4)
C8 0.051(4) 0.050(4) 0.032(2) -0.004(3) -0.002(3) 0.005(3)
C9 0.054(4) 0.041(4) 0.030(3) 0.012(3) -0.005(3) 0.003(2)
C10 0.049(3) 0.038(3) 0.041(3) 0.005(3) -0.010(3) 0.005(3)
C11 0.055(4) 0.055(4) 0.055(4) 0.006(3) -0.005(3) -0.008(3)
C12 0.055(4) 0.069(5) 0.074(4) -0.012(4) -0.012(4) -0.003(4)
C13 0.052(5) 0.071(5) 0.077(5) -0.009(3) -0.004(4) 0.028(4)
C14 0.074(5) 0.079(6) 0.056(4) -0.010(4) 0.005(4) 0.002(4)
C15 0.071(5) 0.072(5) 0.042(3) -0.012(4) 0.003(3) -0.004(3)
O1 0.058(3) 0.070(3) 0.044(2) -0.009(2) 0.003(2) -0.001(2)
O2 0.081(3) 0.068(3) 0.037(2) -0.004(2) 0.007(2) -0.009(2)
S1 0.0774(11) 0.0497(9) 0.0382(7) 0.0083(9) 0.0041(9) -0.0035(7)
Br1 0.0797(5) 0.0905(5) 0.0450(3) 0.0229(4) -0.0087(4) 0.0030(4)

loop_
_atom_type_symbol
_atom_type_description
_atom_type_scat_dispersion_real
_atom_type_scat_dispersion_imag
_atom_type_scat_source
C C 0.0033 0.0016 'International Tables Vol C Tables 4.2.6.8 and 6.1.1.4'
H H 0.0000 0.0000 'International Tables Vol C Tables 4.2.6.8 and 6.1.1.4'
O O 0.0106 0.0060 'International Tables Vol C Tables 4.2.6.8 and 6.1.1.4'
S S 0.1246 0.1234 'International Tables Vol C Tables 4.2.6.8 and 6.1.1.4'
Br Br -0.2901 2.4595 'International Tables Vol C Tables 4.2.6.8 and 6.1.1.4'

loop_
_geom_angle_atom_site_label_1
_geom_angle_atom_site_label_2
_geom_angle_atom_site_label_3
_geom_angle
C6 C1 C2 121.8(5)
C6 C1 Br1 118.9(5)
C2 C1 Br1 119.3(5)
C1 C2 C3 118.9(7)
C1 C2 H2 120.5
C3 C2 H2 120.5
C4 C3 C2 120.4(6)
C4 C3 H3 119.8
C2 C3 H3 119.8
C3 C4 C5 119.4(5)
C3 C4 S1 120.3(5)
C5 C4 S1 120.2(5)
C4 C5 C6 120.1(6)
C4 C5 H5 120.0
C6 C5 H5 120.0
C1 C6 C5 119.3(6)
C1 C6 H6 120.4
C5 C6 H6 120.4
O1 C7 H7A 109.5
O1 C7 H7C 109.5
H7A C7 H7C 109.5
O1 C7 H7B 109.5
H7A C7 H7B 109.5
H7C C7 H7B 109.5
O1 C8 C9 108.4(4)
O1 C8 S1 114.0(4)
C9 C8 S1 108.1(4)
O1 C8 H8 108.7
C9 C8 H8 108.7
S1 C8 H8 108.7
O2 C9 C10 119.5(5)
O2 C9 C8 119.6(5)
C10 C9 C8 120.8(5)
C11 C10 C15 118.0(6)
C11 C10 C9 118.1(5)
C15 C10 C9 123.8(5)
C12 C11 C10 120.9(6)
C12 C11 H11 119.5
C10 C11 H11 119.5
C11 C12 C13 120.1(6)
C11 C12 H12 119.9
C13 C12 H12 119.9
C14 C13 C12 118.9(6)
C14 C13 H13 120.6
C12 C13 H13 120.6
C15 C14 C13 120.8(7)
C15 C14 H14 119.6
C13 C14 H14 119.6
C14 C15 C10 121.3(7)
C14 C15 H15 119.4
C10 C15 H15 119.4
C8 O1 C7 114.6(5)
C4 S1 C8 101.3(3)

loop_
_geom_bond_atom_site_label_1
_geom_bond_atom_site_label_2
_geom_bond_distance
C1 C6 1.365(9)
C1 C2 1.366(9)
C1 Br1 1.905(6)
C2 C3 1.398(8)
C2 H2 0.9300
C3 C4 1.378(9)
C3 H3 0.9300
C4 C5 1.388(8)
C4 S1 1.773(5)
C5 C6 1.392(8)
C5 H5 0.9300
C6 H6 0.9300
C7 O1 1.414(8)
C7 H7A 0.9600
C7 H7C 0.9600
C7 H7B 0.9600
C8 O1 1.375(6)
C8 C9 1.510(7)
C8 S1 1.853(6)
C8 H8 0.9800
C9 O2 1.221(6)
C9 C10 1.482(8)
C10 C11 1.389(8)
C10 C15 1.391(9)
C11 C12 1.384(9)
C11 H11 0.9300
C12 C13 1.395(10)
C12 H12 0.9300
C13 C14 1.378(9)
C13 H13 0.9300
C14 C15 1.369(10)
C14 H14 0.9300
C15 H15 0.9300

loop_
_geom_hbond_atom_site_label_D
_geom_hbond_atom_site_label_H
_geom_hbond_atom_site_label_A
_geom_hbond_site_symmetry_A
_geom_hbond_distance_DH
_geom_hbond_distance_HA
_geom_hbond_distance_DA
_geom_hbond_angle_DHA
C7 H7A O2 2_665 0.96 2.47 3.296(9) 144
C8 H8 O2 2_665 0.98 2.44 3.331(6) 150

loop_
_geom_torsion_atom_site_label_1
_geom_torsion_atom_site_label_2
_geom_torsion_atom_site_label_3
_geom_torsion_atom_site_label_4
_geom_torsion
C6 C1 C2 C3 -0.2(10)
Br1 C1 C2 C3 -179.8(5)
C1 C2 C3 C4 0.6(10)
C2 C3 C4 C5 -0.5(9)
C2 C3 C4 S1 176.7(5)
C3 C4 C5 C6 -0.1(9)
S1 C4 C5 C6 -177.2(5)
C2 C1 C6 C5 -0.3(9)
Br1 C1 C6 C5 179.3(4)
C4 C5 C6 C1 0.5(9)
O1 C8 C9 O2 -20.8(7)
S1 C8 C9 O2 103.2(5)
O1 C8 C9 C10 160.9(4)
S1 C8 C9 C10 -75.0(5)
O2 C9 C10 C11 5.7(8)
C8 C9 C10 C11 -176.0(5)
O2 C9 C10 C15 -176.3(6)
C8 C9 C10 C15 1.9(8)
C15 C10 C11 C12 1.2(9)
C9 C10 C11 C12 179.2(5)
C10 C11 C12 C13 -0.4(9)
C11 C12 C13 C14 0.2(10)
C12 C13 C14 C15 -0.7(11)
C13 C14 C15 C10 1.6(11)
C11 C10 C15 C14 -1.7(10)
C9 C10 C15 C14 -179.6(6)
C9 C8 O1 C7 -163.5(5)
S1 C8 O1 C7 76.1(6)
C3 C4 S1 C8 102.0(5)
C5 C4 S1 C8 -80.9(5)
O1 C8 S1 C4 63.5(4)
C9 C8 S1 C4 -57.1(4)

_cod_database_fobs_code 2242940
